data_4509679
loop_
_publ_author_name
'Leclercq, Lo\"ic'
'Noujeim, Nadim'
'Schmitzer, Andreea R.'

_publ_section_title
;
 Development ofN,N&#x2032;-Diaromatic Diimidazolium Cations: Arene
 Interactions for Highly Organized Crystalline Materials
;
_journal_issue 11
_journal_name_full 'Crystal Growth &amp; Design'
_journal_page_first 4784
_journal_paper_doi 10.1021/cg900630a
_journal_volume 9
_journal_year 2009
_chemical_compound_source 'Synthesized by the authors. See text'
_chemical_formula_sum 'C26 H32 Br2 N4 O4'
_chemical_formula_weight 624.38
_chemical_melting_point 250
_chemical_name_systematic
; 
1,1'-Diphenyl-3,3'-xylylenediimidazolium bis(bromide) 
;
_space_group_IT_number 14
_symmetry_cell_setting monoclinic
_symmetry_space_group_name_Hall '-P 2yn'
_symmetry_space_group_name_H-M 'P 1 21/n 1'
_atom_sites_solution_hydrogens geom
_atom_sites_solution_primary direct
_atom_sites_solution_secondary difmap
_audit_creation_method SHELXL-97
_cell_angle_alpha 90.00
_cell_angle_beta 111.966(3)
_cell_angle_gamma 90.00
_cell_formula_units_Z 2
_cell_length_a 12.2729(11)
_cell_length_b 7.3230(8)
_cell_length_c 16.1223(14)
_cell_measurement_reflns_used 8175
_cell_measurement_temperature 150(2)
_cell_measurement_theta_max 66.81
_cell_measurement_theta_min 3.90
_cell_volume 1343.8(2)
_computing_cell_refinement 'APEX II (Bruker, 2006)'
_computing_data_collection 'APEX II (Bruker, 2006)'
_computing_data_reduction 'SAINT (Bruker, 2004)'
_computing_molecular_graphics 'SHELXTL (Bruker, 1997)'
_computing_publication_material 'UdMX (local program)'
_computing_structure_refinement 'SHELXL97 (Sheldrick, 1997)'
_computing_structure_solution 'SHELXS97 (Sheldrick, 1997)'
_diffrn_ambient_temperature 150(2)
_diffrn_detector_area_resol_mean 8.2
_diffrn_measured_fraction_theta_full 0.917
_diffrn_measured_fraction_theta_max 0.917
_diffrn_measurement_device_type 'Bruker Microstar'
_diffrn_measurement_method \w
_diffrn_radiation_monochromator 'Helios optics'
_diffrn_radiation_source 'Rotating Anode'
_diffrn_radiation_type CuK\a
_diffrn_radiation_wavelength 1.54178
_diffrn_reflns_av_R_equivalents 0.070
_diffrn_reflns_av_sigmaI/netI 0.0340
_diffrn_reflns_limit_h_max 14
_diffrn_reflns_limit_h_min -14
_diffrn_reflns_limit_k_max 7
_diffrn_reflns_limit_k_min -7
_diffrn_reflns_limit_l_max 19
_diffrn_reflns_limit_l_min -19
_diffrn_reflns_number 10033
_diffrn_reflns_theta_full 67.96
_diffrn_reflns_theta_max 67.96
_diffrn_reflns_theta_min 3.90
_diffrn_standards_decay_% 0.00
_diffrn_standards_number 5
_exptl_absorpt_coefficient_mu 4.147
_exptl_absorpt_correction_T_max 0.81
_exptl_absorpt_correction_T_min 0.61
_exptl_absorpt_correction_type multi-scan
_exptl_absorpt_process_details 'Sadabs (Sheldrick,1996)'
_exptl_crystal_colour Colorless
_exptl_crystal_density_diffrn 1.543
_exptl_crystal_density_method 'not measured'
_exptl_crystal_description plate
_exptl_crystal_F_000 636
_exptl_crystal_size_max 0.18
_exptl_crystal_size_mid 0.10
_exptl_crystal_size_min 0.05
_refine_diff_density_max 0.681
_refine_diff_density_min -0.624
_refine_diff_density_rms 0.105
_refine_ls_extinction_method none
_refine_ls_goodness_of_fit_ref 1.102
_refine_ls_matrix_type full
_refine_ls_number_parameters 175
_refine_ls_number_reflns 2240
_refine_ls_number_restraints 6
_refine_ls_restrained_S_all 1.101
_refine_ls_R_factor_all 0.0525
_refine_ls_R_factor_gt 0.0521
_refine_ls_shift/su_max 0.000
_refine_ls_shift/su_mean 0.000
_refine_ls_structure_factor_coef Fsqd
_refine_ls_weighting_details 'calc w=1/[\s^2^(Fo^2^)+(0.0650P)^2^+5.2404P] where P=(Fo^2^+2Fc^2^)/3'
_refine_ls_weighting_scheme calc
_refine_ls_wR_factor_gt 0.1468
_refine_ls_wR_factor_ref 0.1471
_reflns_number_gt 2204
_reflns_number_total 2240
_reflns_threshold_expression I>2\s(I)
_cod_data_source_file cg900630asup1.cif
_cod_data_source_block PXBr2
_cod_depositor_comments
;
The following automatic conversions were performed:

'_symmetry_cell_setting' value 'Monoclinic' changed to 'monoclinic'
according to /home/saulius/struct/CIF-dictionaries/cif_core.dic
dictionary named 'cif_core.dic' version 2.4.2 from
2011-04-26.

'_geom_bond_publ_flag' value 'Y' changed to 'y'
according to /home/saulius/struct/CIF-dictionaries/cif_core.dic
dictionary named 'cif_core.dic' version 2.4.2 from 2011-04-26 (18
times).

'_geom_angle_publ_flag' value 'Y' changed to 'y' according
to /home/saulius/struct/CIF-dictionaries/cif_core.dic dictionary
named 'cif_core.dic' version 2.4.2 from 2011-04-26 (23
times).

'_geom_torsion_publ_flag' value 'Y' changed to 'y' according
to /home/saulius/struct/CIF-dictionaries/cif_core.dic dictionary
named 'cif_core.dic' version 2.4.2 from 2011-04-26 (29 times).

Automatic conversion script
Id: cif_fix_values 1891 2012-01-12 08:04:46Z andrius 
;
_cod_original_sg_symbol_H-M P21/n
_cod_database_code 4509679

loop_
_symmetry_equiv_pos_as_xyz
'x, y, z'
'-x+1/2, y+1/2, -z+1/2'
'-x, -y, -z'
'x-1/2, -y-1/2, z-1/2'

loop_
_atom_site_label
_atom_site_type_symbol
_atom_site_fract_x
_atom_site_fract_y
_atom_site_fract_z
_atom_site_U_iso_or_equiv
_atom_site_adp_type
_atom_site_occupancy
_atom_site_symmetry_multiplicity
_atom_site_calc_flag
_atom_site_refinement_flags
Br1 Br 0.13460(4) 0.48701(8) 0.82074(3) 0.0391(2) Uani 1 1 d .
O1 O 0.3751(3) 0.3838(6) 0.7858(3) 0.0551(11) Uani 1 1 d D
H1A H 0.317(3) 0.407(9) 0.800(4) 0.083 Uiso 1 1 d D
H1B H 0.354(5) 0.292(7) 0.752(5) 0.083 Uiso 1 1 d D
O2 O 0.0561(3) 0.0656(6) 0.8343(3) 0.0436(9) Uani 1 1 d D
H2A H 0.086(5) 0.168(4) 0.832(4) 0.065 Uiso 1 1 d D
H2B H 0.059(7) 0.008(6) 0.790(3) 0.065 Uiso 1 1 d D
N1 N 0.1958(3) 0.7563(5) 0.4151(2) 0.0254(8) Uani 1 1 d .
C2 C 0.1650(4) 0.7750(6) 0.3280(3) 0.0253(9) Uani 1 1 d .
H2 H 0.0934 0.8264 0.2884 0.030 Uiso 1 1 calc R
N3 N 0.2511(3) 0.7096(5) 0.3046(2) 0.0234(8) Uani 1 1 d .
C4 C 0.3403(3) 0.6476(6) 0.3805(3) 0.0271(9) Uani 1 1 d .
H4 H 0.4125 0.5949 0.3837 0.033 Uiso 1 1 calc R
C5 C 0.3052(4) 0.6762(6) 0.4494(3) 0.0282(10) Uani 1 1 d .
H5 H 0.3480 0.6466 0.5104 0.034 Uiso 1 1 calc R
C6 C 0.1225(4) 0.8111(7) 0.4659(3) 0.0300(10) Uani 1 1 d .
H6A H 0.0648 0.9041 0.4314 0.036 Uiso 1 1 calc R
H6B H 0.1731 0.8669 0.5233 0.036 Uiso 1 1 calc R
C7 C 0.0584(3) 0.6505(6) 0.4841(3) 0.0252(9) Uani 1 1 d .
C8 C -0.0553(4) 0.6112(7) 0.4266(3) 0.0288(10) Uani 1 1 d .
H8 H -0.0936 0.6874 0.3764 0.035 Uiso 1 1 calc R
C9 C 0.1129(4) 0.5394(7) 0.5575(3) 0.0288(10) Uani 1 1 d .
H9 H 0.1905 0.5668 0.5974 0.035 Uiso 1 1 calc R
C10 C 0.2503(3) 0.7090(6) 0.2150(3) 0.0237(9) Uani 1 1 d .
C11 C 0.1498(3) 0.6558(6) 0.1446(3) 0.0272(9) Uani 1 1 d .
H11 H 0.0821 0.6171 0.1549 0.033 Uiso 1 1 calc R
C12 C 0.1499(4) 0.6603(6) 0.0591(3) 0.0286(10) Uani 1 1 d .
H12 H 0.0816 0.6249 0.0099 0.034 Uiso 1 1 calc R
C13 C 0.2492(4) 0.7163(7) 0.0447(3) 0.0304(10) Uani 1 1 d .
H13 H 0.2488 0.7193 -0.0144 0.036 Uiso 1 1 calc R
C14 C 0.3491(4) 0.7677(6) 0.1161(3) 0.0293(10) Uani 1 1 d .
H14 H 0.4170 0.8060 0.1059 0.035 Uiso 1 1 calc R
C15 C 0.3506(3) 0.7636(6) 0.2018(3) 0.0272(9) Uani 1 1 d .
H15 H 0.4192 0.7978 0.2511 0.033 Uiso 1 1 calc R

loop_
_atom_site_aniso_label
_atom_site_aniso_U_11
_atom_site_aniso_U_22
_atom_site_aniso_U_33
_atom_site_aniso_U_23
_atom_site_aniso_U_13
_atom_site_aniso_U_12
Br1 0.0275(3) 0.0492(5) 0.0397(3) -0.0029(2) 0.0116(2) 0.0021(2)
O1 0.045(2) 0.051(3) 0.082(3) 0.015(2) 0.038(2) 0.0117(19)
O2 0.0317(18) 0.048(2) 0.051(2) -0.0082(18) 0.0145(16) -0.0004(17)
N1 0.0215(16) 0.028(2) 0.0285(17) -0.0021(15) 0.0114(14) -0.0055(14)
C2 0.0203(18) 0.026(3) 0.031(2) -0.0026(17) 0.0108(16) -0.0037(17)
N3 0.0209(16) 0.023(2) 0.0271(17) 0.0024(14) 0.0095(13) -0.0005(14)
C4 0.0206(19) 0.028(3) 0.031(2) 0.0040(18) 0.0075(16) -0.0001(17)
C5 0.023(2) 0.028(3) 0.031(2) 0.0002(18) 0.0078(17) -0.0029(17)
C6 0.029(2) 0.031(3) 0.035(2) -0.0051(19) 0.0170(18) -0.0052(18)
C7 0.0219(19) 0.030(3) 0.027(2) -0.0044(17) 0.0137(16) -0.0023(17)
C8 0.024(2) 0.038(3) 0.026(2) -0.0003(18) 0.0112(17) 0.0007(18)
C9 0.019(2) 0.037(3) 0.029(2) -0.0025(19) 0.0079(17) -0.0034(18)
C10 0.0248(19) 0.019(2) 0.029(2) 0.0009(16) 0.0124(16) 0.0018(16)
C11 0.0205(19) 0.025(3) 0.040(2) -0.0002(18) 0.0149(17) -0.0031(17)
C12 0.024(2) 0.025(3) 0.033(2) -0.0035(18) 0.0066(17) -0.0001(17)
C13 0.037(2) 0.026(3) 0.033(2) 0.0000(18) 0.0189(19) 0.0037(19)
C14 0.028(2) 0.022(3) 0.043(2) 0.0041(19) 0.0198(19) 0.0005(17)
C15 0.0196(19) 0.026(3) 0.036(2) -0.0023(18) 0.0106(17) -0.0013(17)

loop_
_atom_type_symbol
_atom_type_description
_atom_type_scat_dispersion_real
_atom_type_scat_dispersion_imag
_atom_type_scat_source
C C 0.0181 0.0091 'International Tables Vol C Tables 4.2.6.8 and 6.1.1.4'
H H 0.0000 0.0000 'International Tables Vol C Tables 4.2.6.8 and 6.1.1.4'
N N 0.0311 0.0180 'International Tables Vol C Tables 4.2.6.8 and 6.1.1.4'
O O 0.0492 0.0322 'International Tables Vol C Tables 4.2.6.8 and 6.1.1.4'
Br Br -0.6763 1.2805 'International Tables Vol C Tables 4.2.6.8 and 6.1.1.4'

loop_
_geom_angle_atom_site_label_1
_geom_angle_atom_site_label_2
_geom_angle_atom_site_label_3
_geom_angle_site_symmetry_1
_geom_angle
_geom_angle_publ_flag
H1A O1 H1B . 105(6) ?
H2A O2 H2B . 105(6) ?
C2 N1 C5 . 108.7(3) y
C2 N1 C6 . 124.7(4) y
C5 N1 C6 . 126.6(4) y
N1 C2 N3 . 108.7(4) y
N1 C2 H2 . 125.6 ?
N3 C2 H2 . 125.6 ?
C2 N3 C4 . 108.5(3) y
C2 N3 C10 . 125.1(3) y
C4 N3 C10 . 126.4(3) y
C5 C4 N3 . 106.7(4) y
C5 C4 H4 . 126.7 ?
N3 C4 H4 . 126.7 ?
C4 C5 N1 . 107.4(4) y
C4 C5 H5 . 126.3 ?
N1 C5 H5 . 126.3 ?
N1 C6 C7 . 111.5(4) y
N1 C6 H6A . 109.3 ?
C7 C6 H6A . 109.3 ?
N1 C6 H6B . 109.3 ?
C7 C6 H6B . 109.3 ?
H6A C6 H6B . 108 ?
C9 C7 C8 . 119.5(4) y
C9 C7 C6 . 120.4(4) y
C8 C7 C6 . 120.1(4) y
C9 C8 C7 3_566 119.8(4) y
C9 C8 H8 3_566 120.1 ?
C7 C8 H8 . 120.1 ?
C8 C9 C7 3_566 120.6(4) y
C8 C9 H9 3_566 119.7 ?
C7 C9 H9 . 119.7 ?
C15 C10 C11 . 121.7(4) y
C15 C10 N3 . 118.7(4) y
C11 C10 N3 . 119.5(3) y
C12 C11 C10 . 118.6(4) y
C12 C11 H11 . 120.7 ?
C10 C11 H11 . 120.7 ?
C11 C12 C13 . 120.3(4) y
C11 C12 H12 . 119.8 ?
C13 C12 H12 . 119.8 ?
C14 C13 C12 . 120.1(4) y
C14 C13 H13 . 119.9 ?
C12 C13 H13 . 119.9 ?
C15 C14 C13 . 120.3(4) y
C15 C14 H14 . 119.9 ?
C13 C14 H14 . 119.9 ?
C14 C15 C10 . 118.9(4) y
C14 C15 H15 . 120.6 ?
C10 C15 H15 . 120.6 ?

loop_
_geom_bond_atom_site_label_1
_geom_bond_atom_site_label_2
_geom_bond_site_symmetry_2
_geom_bond_distance
_geom_bond_publ_flag
O1 H1a . 0.84(5) ?
O1 H1b . 0.84(6) ?
O2 H2a . 0.84(4) ?
O2 H2b . 0.84(5) ?
N1 C2 . 1.317(5) y
N1 C5 . 1.377(5) y
N1 C6 . 1.481(5) y
C2 N3 . 1.337(5) y
C2 H2 . 0.95 ?
N3 C4 . 1.379(5) y
N3 C10 . 1.441(5) y
C4 C5 . 1.350(6) y
C4 H4 . 0.95 ?
C5 H5 . 0.95 ?
C6 C7 . 1.504(6) y
C6 H6a . 0.99 ?
C6 H6b . 0.99 ?
C7 C9 . 1.385(6) y
C7 C8 . 1.387(6) y
C8 C9 3_566 1.384(7) y
C8 H8 . 0.95 ?
C9 C8 3_566 1.384(7) y
C9 H9 . 0.95 ?
C10 C15 . 1.384(6) y
C10 C11 . 1.384(6) y
C11 C12 . 1.380(6) y
C11 H11 . 0.95 ?
C12 C13 . 1.386(6) y
C12 H12 . 0.95 ?
C13 C14 . 1.384(6) y
C13 H13 . 0.95 ?
C14 C15 . 1.376(6) y
C14 H14 . 0.95 ?
C15 H15 . 0.95 ?

loop_
_geom_hbond_atom_site_label_D
_geom_hbond_atom_site_label_H
_geom_hbond_atom_site_label_A
_geom_hbond_distance_DH
_geom_hbond_distance_HA
_geom_hbond_distance_DA
_geom_hbond_angle_DHA
_geom_hbond_site_symmetry_A
O1 H1A BR1 0.84(5) 2.46(5) 3.293(4) 172(7) .
O1 H1B BR1 0.84(6) 2.55(6) 3.355(5) 160(6) 2_546
O2 H2A BR1 0.84(4) 2.44(5) 3.265(4) 169(6) .
O2 H2B O1 0.84(5) 1.93(7) 2.731(5) 159(7) 2_546

loop_
_geom_torsion_atom_site_label_1
_geom_torsion_atom_site_label_2
_geom_torsion_atom_site_label_3
_geom_torsion_atom_site_label_4
_geom_torsion_site_symmetry_4
_geom_torsion
_geom_torsion_publ_flag
C5 N1 C2 N3 . -0.1(5) y
C6 N1 C2 N3 . -179.2(4) y
N1 C2 N3 C4 . -0.2(5) y
N1 C2 N3 C10 . -178.9(4) y
C2 N3 C4 C5 . 0.4(5) y
C10 N3 C4 C5 . 179.1(4) y
N3 C4 C5 N1 . -0.5(5) y
C2 N1 C5 C4 . 0.3(5) y
C6 N1 C5 C4 . 179.5(4) y
C2 N1 C6 C7 . 98.8(5) y
C5 N1 C6 C7 . -80.2(5) y
N1 C6 C7 C9 . 84.9(5) y
N1 C6 C7 C8 . -94.1(5) y
C9 C7 C8 C9 3_566 -0.6(7) y
C6 C7 C8 C9 3_566 178.4(4) y
C8 C7 C9 C8 3_566 0.6(7) y
C6 C7 C9 C8 3_566 -178.4(4) y
C2 N3 C10 C15 . 134.8(4) y
C4 N3 C10 C15 . -43.7(6) y
C2 N3 C10 C11 . -44.6(6) y
C4 N3 C10 C11 . 137.0(5) y
C15 C10 C11 C12 . -0.9(7) y
N3 C10 C11 C12 . 178.5(4) y
C10 C11 C12 C13 . 0.3(7) y
C11 C12 C13 C14 . 0.1(7) y
C12 C13 C14 C15 . 0.0(7) y
C13 C14 C15 C10 . -0.6(7) y
C11 C10 C15 C14 . 1.0(7) y
N3 C10 C15 C14 . -178.4(4) y
